data_2200289
loop_
_publ_author_name
'Chowdhury, Krishna'
'Mukhopadhyay, Rupa'
'Mukherjee, Monika'
'Broder, Charlotte K.'
'Kundu, Nitya G.'

_publ_section_title
;
 (<i>Z</i>)-3-Acetonylidene-2,3-dihydro-1<i>H</i>-isoindolin-1-one
;
_journal_issue 5
_journal_name_full 'Acta Crystallographica Section E'
_journal_page_first o421
_journal_page_last o423
_journal_paper_doi 10.1107/S1600536801005864
_journal_volume 57
_journal_year 2001
_chemical_formula_iupac 'C11 H9 N O2'
_chemical_formula_moiety 'C11 H9 N O2'
_chemical_formula_sum 'C11 H9 N O2'
_chemical_formula_weight 187.19
_chemical_melting_point 381
_chemical_name_systematic
;
(Z)-3-Acetonylidene-2,3-dihydro-1H-isoindolin-1-one
;
_space_group_IT_number 14
_symmetry_cell_setting monoclinic
_symmetry_space_group_name_Hall '-P 2yn'
_symmetry_space_group_name_H-M 'P 1 21/n 1'
_audit_creation_method SHELXL-97
_cell_angle_alpha 90.00
_cell_angle_beta 94.5200(10)
_cell_angle_gamma 90.00
_cell_formula_units_Z 8
_cell_length_a 6.8673(2)
_cell_length_b 12.8243(3)
_cell_length_c 20.6130(5)
_cell_measurement_reflns_used 922
_cell_measurement_temperature 293(2)
_cell_measurement_theta_max 31.74
_cell_measurement_theta_min 5.40
_cell_volume 1809.71(8)
_computing_cell_refinement SMART
_computing_data_collection 'SMART (Siemens, 1996)'
_computing_data_reduction 'SAINT (Siemens, 1996)'
_computing_molecular_graphics 'ZORTEP (Zsolnai, 1995)'
_computing_publication_material SHELXL97)
_computing_structure_refinement 'SHELXL97 (Sheldrick, 1997)'
_computing_structure_solution 'MULTAN88 (Debaerdemaeker et al., 1988)'
_diffrn_ambient_temperature 293(2)
_diffrn_measured_fraction_theta_full .966
_diffrn_measured_fraction_theta_max .966
_diffrn_measurement_device_type 'Bruker SMART-CCD'
_diffrn_measurement_method \w
_diffrn_radiation_monochromator graphite
_diffrn_radiation_source 'fine-focus sealed tube'
_diffrn_radiation_type MoK\a
_diffrn_radiation_wavelength .71073
_diffrn_reflns_av_R_equivalents .030
_diffrn_reflns_av_sigmaI/netI .022
_diffrn_reflns_limit_h_max 9
_diffrn_reflns_limit_h_min -9
_diffrn_reflns_limit_k_max 17
_diffrn_reflns_limit_k_min -17
_diffrn_reflns_limit_l_max 27
_diffrn_reflns_limit_l_min -19
_diffrn_reflns_number 14180
_diffrn_reflns_theta_full 29.50
_diffrn_reflns_theta_max 29.50
_diffrn_reflns_theta_min 1.87
_diffrn_standards_decay_% 0
_diffrn_standards_number 0
_exptl_absorpt_coefficient_mu .096
_exptl_absorpt_correction_type none
_exptl_crystal_colour colourless
_exptl_crystal_density_diffrn 1.374
_exptl_crystal_density_method 'not measured'
_exptl_crystal_description 'hexagonal block'
_exptl_crystal_F_000 784
_exptl_crystal_size_max .50
_exptl_crystal_size_mid .45
_exptl_crystal_size_min .30
_refine_diff_density_max .36
_refine_diff_density_min -.26
_refine_ls_extinction_coef none
_refine_ls_extinction_method none
_refine_ls_goodness_of_fit_ref 1.05
_refine_ls_hydrogen_treatment constr
_refine_ls_matrix_type full
_refine_ls_number_parameters 255
_refine_ls_number_reflns 4883
_refine_ls_number_restraints 0
_refine_ls_restrained_S_all 1.05
_refine_ls_R_factor_all .052
_refine_ls_R_factor_gt .043
_refine_ls_shift/su_max <0.001
_refine_ls_shift/su_mean <0.001
_refine_ls_structure_factor_coef Fsqd
_refine_ls_weighting_details 'calc w = 1/[\s^2^(Fo^2^)+(0.0603P)^2^+0.6557P] where P = (Fo^2^+2Fc^2^)/3'
_refine_ls_weighting_scheme calc
_refine_ls_wR_factor_ref .121
_reflns_number_gt 4172
_reflns_number_total 4883
_reflns_threshold_expression I>2\s(I)
_cod_data_source_file ci6019.cif
_cod_data_source_block isoindolin
_cod_depositor_comments
;
The following automatic conversions were performed:

'_chemical_melting_point' value '381K' was changed to '381' - the
value should be numeric and without a unit designator.

Automatic conversion script
Id: cif_fix_values 1646 2011-03-28 12:23:43Z adriana 

The following automatic conversions were performed:

'_chemical_melting_point' value '381K' was changed to '381' - the
value should be numeric and without a unit designator.

Automatic conversion script
Id: cif_fix_values 1715 2011-07-08 13:25:40Z adriana 
;
_cod_original_sg_symbol_H-M 'P 21/n'
_cod_database_code 2200289

loop_
_symmetry_equiv_pos_as_xyz
'x, y, z'
'-x+1/2, y+1/2, -z+1/2'
'-x, -y, -z'
'x-1/2, -y-1/2, z-1/2'

loop_
_atom_site_label
_atom_site_fract_x
_atom_site_fract_y
_atom_site_fract_z
_atom_site_U_iso_or_equiv
_atom_site_adp_type
_atom_site_calc_flag
_atom_site_refinement_flags
_atom_site_occupancy
_atom_site_disorder_assembly
_atom_site_disorder_group
_atom_site_type_symbol
O1A .40859(13) .35498(6) .31497(4) .02396(19) Uani d . 1 . . O
O2A .33134(15) .20346(7) .10029(5) .0297(2) Uani d . 1 . . O
N1A .38726(14) .22831(7) .23425(5) .0195(2) Uani d . 1 . . N
H1A .3915 .2686 .2010 .023 Uiso calc R 1 . . H
C1A .39536(16) .26384(8) .29782(6) .0189(2) Uani d . 1 . . C
C2A .38352(15) .16893(8) .33865(6) .0181(2) Uani d . 1 . . C
C3A .37951(16) .16001(9) .40544(6) .0223(2) Uani d . 1 . . C
H3A .3859 .2184 .4323 .027 Uiso calc R 1 . . H
C4A .36540(17) .05950(10) .43089(6) .0256(3) Uani d . 1 . . C
H4A .3608 .0507 .4755 .031 Uiso calc R 1 . . H
C5A .35806(17) -.02797(10) .39027(6) .0256(3) Uani d . 1 . . C
H5A .3502 -.0940 .4085 .031 Uiso calc R 1 . . H
C6A .36229(17) -.01821(9) .32289(6) .0221(2) Uani d . 1 . . C
H6A .3576 -.0764 .2959 .026 Uiso calc R 1 . . H
C7A .37386(15) .08210(8) .29771(5) .0180(2) Uani d . 1 . . C
C8A .37139(15) .12019(8) .23004(5) .0181(2) Uani d . 1 . . C
C9A .34699(17) .06292(9) .17497(6) .0210(2) Uani d . 1 . . C
H9A .3478 -.0094 .1786 .025 Uiso calc R 1 . . H
C10A .31921(17) .10896(10) .10969(6) .0230(2) Uani d . 1 . . C
C11A .2705(2) .03339(11) .05472(6) .0305(3) Uani d . 1 . . C
H11A .2261 .0713 .0162 .046 Uiso calc R 1 . . H
H11B .1696 -.0132 .0664 .046 Uiso calc R 1 . . H
H11C .3849 -.0060 .0466 .046 Uiso calc R 1 . . H
O1B .60061(13) .40219(6) .16643(4) .02467(19) Uani d . 1 . . O
O2B .67865(14) .54109(7) .38522(4) .0288(2) Uani d . 1 . . O
N1B .62001(14) .52358(7) .25031(5) .0195(2) Uani d . 1 . . N
H1B .6194 .4809 .2825 .023 Uiso calc R 1 . . H
C1B .61157(16) .49231(9) .18577(6) .0191(2) Uani d . 1 . . C
C2B .61878(16) .59041(9) .14732(6) .0191(2) Uani d . 1 . . C
C3B .61986(17) .60550(10) .08076(6) .0233(2) Uani d . 1 . . C
H3B .6151 .5493 .0521 .028 Uiso calc R 1 . . H
C4B .62839(18) .70799(10) .05812(6) .0268(3) Uani d . 1 . . C
H4B .6299 .7206 .0137 .032 Uiso calc R 1 . . H
C5B .63468(18) .79181(10) .10166(7) .0271(3) Uani d . 1 . . C
H5B .6405 .8594 .0856 .033 Uiso calc R 1 . . H
C6B .63251(17) .77652(9) .16850(6) .0230(2) Uani d . 1 . . C
H6B .6358 .8326 .1972 .028 Uiso calc R 1 . . H
C7B .62526(15) .67412(8) .19077(6) .0189(2) Uani d . 1 . . C
C8B .62954(15) .63147(8) .25736(6) .0185(2) Uani d . 1 . . C
C9B .64692(16) .68553(9) .31378(6) .0207(2) Uani d . 1 . . C
H9B .6428 .7579 .3117 .025 Uiso calc R 1 . . H
C10B .67191(17) .63633(9) .37822(6) .0224(2) Uani d . 1 . . C
C11B .6919(2) .70922(10) .43578(6) .0292(3) Uani d . 1 . . C
H11D .7435 .6717 .4736 .044 Uiso calc R 1 . . H
H11E .5660 .7372 .4434 .044 Uiso calc R 1 . . H
H11F .7788 .7652 .4269 .044 Uiso calc R 1 . . H

loop_
_atom_site_aniso_label
_atom_site_aniso_U_11
_atom_site_aniso_U_22
_atom_site_aniso_U_33
_atom_site_aniso_U_12
_atom_site_aniso_U_13
_atom_site_aniso_U_23
O1A .0275(4) .0155(4) .0293(4) .0007(3) .0052(3) -.0014(3)
O2A .0388(5) .0261(4) .0243(4) -.0040(4) .0025(4) .0043(3)
N1A .0226(5) .0154(4) .0207(5) -.0006(3) .0031(4) .0028(3)
C1A .0158(5) .0174(5) .0236(5) .0014(4) .0026(4) .0018(4)
C2A .0149(5) .0168(5) .0225(5) .0004(4) .0013(4) .0025(4)
C3A .0193(5) .0259(6) .0215(5) .0006(4) .0004(4) .0012(4)
C4A .0219(5) .0316(6) .0230(5) .0006(5) -.0003(4) .0081(5)
C5A .0221(5) .0234(5) .0308(6) .0000(4) -.0004(4) .0112(5)
C6A .0195(5) .0176(5) .0289(6) -.0004(4) .0012(4) .0036(4)
C7A .0149(5) .0174(5) .0215(5) .0002(4) .0009(4) .0026(4)
C8A .0155(5) .0159(5) .0232(5) -.0003(4) .0028(4) .0018(4)
C9A .0217(5) .0181(5) .0236(5) -.0017(4) .0038(4) .0002(4)
C10A .0218(5) .0262(6) .0214(5) -.0017(4) .0049(4) -.0005(4)
C11A .0365(7) .0324(7) .0232(6) -.0009(5) .0059(5) -.0053(5)
O1B .0290(4) .0164(4) .0290(4) .0008(3) .0052(3) -.0016(3)
O2B .0385(5) .0223(4) .0255(4) -.0010(4) .0024(4) .0021(3)
N1B .0226(5) .0141(4) .0217(5) -.0001(3) .0017(3) .0023(3)
C1B .0168(5) .0165(5) .0241(5) .0006(4) .0027(4) .0015(4)
C2B .0157(5) .0176(5) .0238(5) -.0001(4) .0009(4) .0025(4)
C3B .0195(5) .0268(6) .0237(6) -.0007(4) .0009(4) .0015(4)
C4B .0219(6) .0330(6) .0254(6) -.0006(5) .0004(4) .0093(5)
C5B .0244(6) .0228(6) .0338(7) -.0003(4) .0007(5) .0111(5)
C6B .0212(5) .0166(5) .0311(6) -.0009(4) .0005(4) .0039(4)
C7B .0150(5) .0170(5) .0244(5) -.0009(4) .0004(4) .0030(4)
C8B .0149(5) .0154(5) .0251(5) -.0003(4) .0009(4) .0029(4)
C9B .0200(5) .0172(5) .0250(5) -.0009(4) .0020(4) .0004(4)
C10B .0201(5) .0235(5) .0235(5) -.0011(4) .0020(4) -.0004(4)
C11B .0343(7) .0286(6) .0246(6) .0014(5) .0012(5) -.0046(5)

loop_
_atom_type_symbol
_atom_type_description
_atom_type_scat_dispersion_real
_atom_type_scat_dispersion_imag
_atom_type_scat_source
C C .0033 .0016 'International Tables Vol C Tables 4.2.6.8 and 6.1.1.4'
H H .0000 .0000 'International Tables Vol C Tables 4.2.6.8 and 6.1.1.4'
N N .0061 .0033 'International Tables Vol C Tables 4.2.6.8 and 6.1.1.4'
O O .0106 .0060 'International Tables Vol C Tables 4.2.6.8 and 6.1.1.4'

loop_
_geom_angle_atom_site_label_1
_geom_angle_atom_site_label_2
_geom_angle_atom_site_label_3
_geom_angle
_geom_angle_publ_flag
C1A N1A C8A 112.57(9) yes
C1A N1A H1A 123.7 no
C8A N1A H1A 123.7 no
O1A C1A N1A 125.81(10) no
O1A C1A C2A 128.73(11) no
N1A C1A C2A 105.46(9) no
C3A C2A C7A 122.13(10) no
C3A C2A C1A 129.61(10) no
C7A C2A C1A 108.26(10) no
C2A C3A C4A 117.19(11) no
C2A C3A H3A 121.4 no
C4A C3A H3A 121.4 no
C3A C4A C5A 121.02(11) no
C3A C4A H4A 119.5 no
C5A C4A H4A 119.5 no
C6A C5A C4A 121.38(11) no
C6A C5A H5A 119.3 no
C4A C5A H5A 119.3 no
C7A C6A C5A 117.37(11) no
C7A C6A H6A 121.3 no
C5A C6A H6A 121.3 no
C6A C7A C2A 120.89(11) no
C6A C7A C8A 131.39(10) no
C2A C7A C8A 107.68(9) no
C9A C8A N1A 126.67(10) yes
C9A C8A C7A 127.24(10) yes
N1A C8A C7A 105.98(9) yes
C8A C9A C10A 123.37(11) yes
C8A C9A H9A 118.3 no
C10A C9A H9A 118.3 no
O2A C10A C9A 122.31(11) no
O2A C10A C11A 121.87(11) no
C9A C10A C11A 115.80(11) no
C10A C11A H11A 109.5 no
C10A C11A H11B 109.5 no
H11A C11A H11B 109.5 no
C10A C11A H11C 109.5 no
H11A C11A H11C 109.5 no
H11B C11A H11C 109.5 no
C1B N1B C8B 112.68(9) yes
C1B N1B H1B 123.7 no
C8B N1B H1B 123.7 no
O1B C1B N1B 125.66(10) no
O1B C1B C2B 128.93(11) no
N1B C1B C2B 105.41(9) no
C3B C2B C7B 121.67(10) no
C3B C2B C1B 130.35(11) no
C7B C2B C1B 107.98(10) no
C2B C3B C4B 117.74(11) no
C2B C3B H3B 121.1 no
C4B C3B H3B 121.1 no
C3B C4B C5B 120.56(11) no
C3B C4B H4B 119.7 no
C5B C4B H4B 119.7 no
C6B C5B C4B 121.62(11) no
C6B C5B H5B 119.2 no
C4B C5B H5B 119.2 no
C5B C6B C7B 117.52(11) no
C5B C6B H6B 121.2 no
C7B C6B H6B 121.2 no
C6B C7B C2B 120.89(11) no
C6B C7B C8B 131.08(11) no
C2B C7B C8B 107.99(9) no
C9B C8B N1B 126.87(11) yes
C9B C8B C7B 127.19(10) yes
N1B C8B C7B 105.90(9) yes
C8B C9B C10B 123.66(11) yes
C8B C9B H9B 118.2 no
C10B C9B H9B 118.2 no
O2B C10B C9B 122.23(11) no
O2B C10B C11B 121.52(11) no
C9B C10B C11B 116.24(11) no
C10B C11B H11D 109.5 no
C10B C11B H11E 109.5 no
H11D C11B H11E 109.5 no
C10B C11B H11F 109.5 no
H11D C11B H11F 109.5 no
H11E C11B H11F 109.5 no

loop_
_geom_bond_atom_site_label_1
_geom_bond_atom_site_label_2
_geom_bond_site_symmetry_2
_geom_bond_distance
_geom_bond_publ_flag
O1A C1A . 1.2224(14) no
O2A C10A . 1.2312(15) no
N1A C1A . 1.3842(15) yes
N1A C8A . 1.3931(14) yes
N1A H1A . .8600 no
C1A C2A . 1.4857(15) no
C2A C3A . 1.3840(16) no
C2A C7A . 1.3955(15) no
C3A C4A . 1.3979(17) no
C3A H3A . .9300 no
C4A C5A . 1.3982(19) no
C4A H4A . .9300 no
C5A C6A . 1.3972(17) no
C5A H5A . .9300 no
C6A C7A . 1.3918(15) no
C6A H6A . .9300 no
C7A C8A . 1.4768(15) yes
C8A C9A . 1.3513(16) yes
C9A C10A . 1.4682(16) yes
C9A H9A . .9300 no
C10A C11A . 1.5082(17) no
C11A H11A . .9600 no
C11A H11B . .9600 no
C11A H11C . .9600 no
O1B C1B . 1.2229(14) no
O2B C10B . 1.2302(15) no
N1B C1B . 1.3863(15) yes
N1B C8B . 1.3923(13) yes
N1B H1B . .8600 no
C1B C2B . 1.4898(15) no
C2B C3B . 1.3862(16) no
C2B C7B . 1.3965(16) no
C3B C4B . 1.3975(17) no
C3B H3B . .9300 no
C4B C5B . 1.3989(19) no
C4B H4B . .9300 no
C5B C6B . 1.3929(18) no
C5B H5B . .9300 no
C6B C7B . 1.3934(15) no
C6B H6B . .9300 no
C7B C8B . 1.4757(15) yes
C8B C9B . 1.3512(16) yes
C9B C10B . 1.4682(16) yes
C9B H9B . .9300 no
C10B C11B . 1.5083(17) no
C11B H11D . .9600 no
C11B H11E . .9600 no
C11B H11F . .9600 no

loop_
_geom_hbond_atom_site_label_D
_geom_hbond_atom_site_label_H
_geom_hbond_atom_site_label_A
_geom_hbond_site_symmetry_A
_geom_hbond_distance_DH
_geom_hbond_distance_HA
_geom_hbond_distance_DA
_geom_hbond_angle_DHA
N1A H1A O2A . .86 2.25 2.7760(10) 120
N1A H1A O1B . .86 2.38 3.0650(10) 137
N1B H1B O1A . .86 2.30 2.9770(10) 135
N1B H1B O2B . .86 2.26 2.7870(10) 120
C9A H9A O1A 2_545 .93 2.49 3.2080(10) 135
C4B H4B O2A 3_665 .93 2.58 3.488(2) 167
C9B H9B O1B 2_655 .93 2.57 3.2830(10) 134

loop_
_geom_torsion_atom_site_label_1
_geom_torsion_atom_site_label_2
_geom_torsion_atom_site_label_3
_geom_torsion_atom_site_label_4
_geom_torsion
_geom_torsion_publ_flag
C8A N1A C1A O1A -179.69(10) no
C8A N1A C1A C2A .01(12) no
O1A C1A C2A C3A 1.8(2) no
N1A C1A C2A C3A -177.86(11) no
O1A C1A C2A C7A -178.89(11) no
N1A C1A C2A C7A 1.42(12) no
C7A C2A C3A C4A .05(17) no
C1A C2A C3A C4A 179.25(11) no
C2A C3A C4A C5A .74(17) no
C3A C4A C5A C6A -.74(18) no
C4A C5A C6A C7A -.08(17) no
C5A C6A C7A C2A .86(16) no
C5A C6A C7A C8A -176.59(11) no
C3A C2A C7A C6A -.87(17) no
C1A C2A C7A C6A 179.78(10) no
C3A C2A C7A C8A 177.13(10) no
C1A C2A C7A C8A -2.23(12) no
C1A N1A C8A C9A 175.11(11) no
C1A N1A C8A C7A -1.34(12) no
C6A C7A C8A C9A 3.5(2) no
C2A C7A C8A C9A -174.22(11) no
C6A C7A C8A N1A 179.91(11) no
C2A C7A C8A N1A 2.20(12) no
N1A C8A C9A C10A -4.56(18) yes
C7A C8A C9A C10A 171.14(10) yes
C8A C9A C10A O2A 5.77(19) no
C8A C9A C10A C11A -172.99(11) no
C8B N1B C1B O1B -179.29(11) no
C8B N1B C1B C2B .72(12) no
O1B C1B C2B C3B -1.8(2) no
N1B C1B C2B C3B 178.21(11) no
O1B C1B C2B C7B 178.31(11) no
N1B C1B C2B C7B -1.71(12) no
C7B C2B C3B C4B .22(17) no
C1B C2B C3B C4B -179.69(11) no
C2B C3B C4B C5B -.28(17) no
C3B C4B C5B C6B -.06(19) no
C4B C5B C6B C7B .46(18) no
C5B C6B C7B C2B -.52(17) no
C5B C6B C7B C8B 177.08(11) no
C3B C2B C7B C6B .19(17) no
C1B C2B C7B C6B -179.89(10) no
C3B C2B C7B C8B -177.91(10) no
C1B C2B C7B C8B 2.01(12) no
C1B N1B C8B C9B -177.17(11) no
C1B N1B C8B C7B .48(12) no
C6B C7B C8B C9B -1.8(2) no
C2B C7B C8B C9B 176.06(11) no
C6B C7B C8B N1B -179.41(11) no
C2B C7B C8B N1B -1.57(12) no
N1B C8B C9B C10B 4.26(18) yes
C7B C8B C9B C10B -172.90(10) yes
C8B C9B C10B O2B -.05(18) no
C8B C9B C10B C11B 179.11(11) no

loop_
_cod_related_entry_id
_cod_related_entry_database
_cod_related_entry_code
1 ChemSpider 24731084
